data_7043422
loop_
_publ_author_name
'Marti-Rujas, javier'
'Guo, Fang'
'Wang, Zhen'
'Zhang, Jinjing'
'Li, Hai Tao'
'Famulari, Antonino'

_publ_section_title
;
 Insights on the electron-donating and withdrawing effect of the
 functional groups on mechanochemical dehydrochlorination reactions
;
_journal_name_full 'Dalton Trans.'
_journal_paper_doi 10.1039/C7DT01710C
_journal_year 2017
_chemical_formula_sum 'C34 H30 Cl4 F12 N2 Zn'
_chemical_formula_weight 901.77
_space_group_crystal_system monoclinic
_space_group_IT_number 14
_space_group_name_Hall '-P 2ybc'
_space_group_name_H-M_alt 'P 1 21/c 1'
_symmetry_space_group_name_Hall '-P 2ybc'
_symmetry_space_group_name_H-M 'P 1 21/c 1'
_atom_sites_solution_hydrogens difmap
_audit_creation_method SHELXL-2014/7
_audit_update_record
;
2017-06-10 deposited with the CCDC.
2017-06-23 downloaded from the CCDC.
;
_cell_angle_alpha 90
_cell_angle_beta 96.439(4)
_cell_angle_gamma 90
_cell_formula_units_Z 4
_cell_length_a 15.0472(17)
_cell_length_b 9.0535(10)
_cell_length_c 28.697(3)
_cell_measurement_reflns_used 77813
_cell_measurement_temperature 173(2)
_cell_measurement_theta_max 26.753
_cell_measurement_theta_min 3.083
_cell_volume 3884.7(7)
_computing_cell_refinement 'Bruker XSCANS'
_computing_data_collection 'Bruker XSCANS'
_computing_data_reduction 'Bruker SHELXTL'
_computing_molecular_graphics 'Bruker SHELXTL'
_computing_structure_refinement 'SHELXL-2014/7 (Sheldrick, 2014)'
_computing_structure_solution 'Bruker SHELXTL'
_diffrn_ambient_temperature 173(2)
_diffrn_measured_fraction_theta_full 0.993
_diffrn_measured_fraction_theta_max 0.989
_diffrn_measurement_device_type 'Bruker P4'
_diffrn_radiation_type MoK\a
_diffrn_radiation_wavelength 0.71073
_diffrn_reflns_av_R_equivalents 0.0325
_diffrn_reflns_av_unetI/netI 0.0134
_diffrn_reflns_Laue_measured_fraction_full 0.993
_diffrn_reflns_Laue_measured_fraction_max 0.989
_diffrn_reflns_limit_h_max 19
_diffrn_reflns_limit_h_min -19
_diffrn_reflns_limit_k_max 10
_diffrn_reflns_limit_k_min -11
_diffrn_reflns_limit_l_max 36
_diffrn_reflns_limit_l_min -36
_diffrn_reflns_number 109304
_diffrn_reflns_point_group_measured_fraction_full 0.993
_diffrn_reflns_point_group_measured_fraction_max 0.989
_diffrn_reflns_theta_full 25.242
_diffrn_reflns_theta_max 26.840
_diffrn_reflns_theta_min 2.919
_diffrn_source 'fine-focus sealed tube'
_exptl_absorpt_coefficient_mu 0.992
_exptl_crystal_colour colorless
_exptl_crystal_density_diffrn 1.542
_exptl_crystal_description block
_exptl_crystal_F_000 1816
_exptl_crystal_size_max 0.240
_exptl_crystal_size_mid 0.200
_exptl_crystal_size_min 0.150
_refine_diff_density_max 0.869
_refine_diff_density_min -0.697
_refine_diff_density_rms 0.080
_refine_ls_extinction_method none
_refine_ls_goodness_of_fit_ref 1.153
_refine_ls_hydrogen_treatment refall
_refine_ls_matrix_type full
_refine_ls_number_parameters 616
_refine_ls_number_reflns 8257
_refine_ls_number_restraints 0
_refine_ls_restrained_S_all 1.153
_refine_ls_R_factor_all 0.0551
_refine_ls_R_factor_gt 0.0485
_refine_ls_shift/su_max 0.027
_refine_ls_shift/su_mean 0.001
_refine_ls_structure_factor_coef Fsqd
_refine_ls_weighting_details 'w=1/[\s^2^(Fo^2^)+(0.0185P)^2^+11.3125P] where P=(Fo^2^+2Fc^2^)/3'
_refine_ls_weighting_scheme calc
_refine_ls_wR_factor_gt 0.1065
_refine_ls_wR_factor_ref 0.1108
_reflns_Friedel_coverage 0.000
_reflns_number_gt 7435
_reflns_number_total 8257
_reflns_threshold_expression 'I > 2\s(I)'
_cod_data_source_file c7dt01710c2.cif
_cod_data_source_block 3
_cod_database_code 7043422
_shelx_shelxl_version_number 2014/7
_shelx_space_group_comment
;
The symmetry employed for this shelxl refinement is uniquely defined
by the following loop, which should always be used as a source of
symmetry information in preference to the above space-group names.
They are only intended as comments.
;
_shelx_estimated_absorpt_t_min 0.797
_shelx_estimated_absorpt_t_max 0.865

loop_
_space_group_symop_operation_xyz
'x, y, z'
'-x, y+1/2, -z+1/2'
'-x, -y, -z'
'x, -y-1/2, z-1/2'

loop_
_atom_site_label
_atom_site_type_symbol
_atom_site_fract_x
_atom_site_fract_y
_atom_site_fract_z
_atom_site_U_iso_or_equiv
_atom_site_adp_type
_atom_site_occupancy
_atom_site_site_symmetry_order
_atom_site_calc_flag
_atom_site_refinement_flags_occupancy
Zn1 Zn 0.06225(2) 0.87955(4) 0.34893(2) 0.02197(9) Uani 1 1 d .
Cl2 Cl 0.18855(5) 1.02201(8) 0.35930(3) 0.03248(18) Uani 1 1 d .
Cl3 Cl -0.06033(5) 1.02720(8) 0.33028(3) 0.02995(17) Uani 1 1 d .
Cl4 Cl 0.07116(5) 0.73456(8) 0.28512(2) 0.02900(16) Uani 1 1 d .
Cl5 Cl 0.03980(6) 0.74779(8) 0.41253(3) 0.03306(18) Uani 1 1 d .
F1 F 0.58344(15) 0.1200(4) 0.21108(10) 0.0731(9) Uani 1 1 d .
F2 F 0.52214(15) 0.1543(4) 0.14161(8) 0.0633(8) Uani 1 1 d .
F3 F 0.56326(18) 0.3378(4) 0.18449(14) 0.0921(12) Uani 1 1 d .
F4 F 0.3963(2) 0.4947(4) 0.52278(9) 0.0942(12) Uani 1 1 d .
F5 F 0.2926(3) 0.6519(4) 0.51916(9) 0.0932(11) Uani 1 1 d .
F6 F 0.4184(3) 0.7119(5) 0.49890(11) 0.140(2) Uani 1 1 d .
F7 F 0.2122(4) -0.0402(6) 0.5592(2) 0.158(2) Uani 1 1 d .
F8A F 0.3121(10) 0.094(3) 0.5284(8) 0.212(12) Uani 0.5 1 d P
F8B F 0.2943(9) 0.0171(15) 0.5231(4) 0.106(6) Uani 0.5 1 d P
F9A F 0.2890(9) 0.1819(16) 0.5682(5) 0.093(5) Uani 0.4 1 d P
F9B F 0.2419(9) 0.1425(15) 0.5854(3) 0.146(6) Uani 0.6 1 d P
F10 F -0.47672(16) 0.3247(4) 0.39317(9) 0.0802(10) Uani 1 1 d .
F11 F -0.50870(15) 0.3293(4) 0.32010(10) 0.0732(9) Uani 1 1 d .
F12 F -0.4599(2) 0.1339(4) 0.35157(19) 0.1225(17) Uani 1 1 d .
N1 N 0.18054(14) 0.3084(2) 0.29876(8) 0.0165(4) Uani 1 1 d .
N2 N -0.02086(15) 0.3520(3) 0.36519(8) 0.0176(4) Uani 1 1 d .
C4 C -0.18176(18) 0.4077(3) 0.33786(10) 0.0220(6) Uani 1 1 d .
C12 C 0.26746(18) 0.2255(3) 0.23270(9) 0.0219(6) Uani 1 1 d .
C27 C -0.03554(19) 0.3709(4) 0.41651(10) 0.0229(6) Uani 1 1 d .
C28 C 0.03497(19) 0.2960(3) 0.44957(9) 0.0217(6) Uani 1 1 d .
C1 C 0.08594(17) 0.3465(3) 0.30617(9) 0.0187(5) Uani 1 1 d .
C19 C 0.24378(19) 0.4385(3) 0.30561(10) 0.0223(6) Uani 1 1 d .
C5 C -0.2210(2) 0.2896(4) 0.31248(11) 0.0275(6) Uani 1 1 d .
C33 C 0.0383(2) 0.1428(4) 0.45319(11) 0.0297(7) Uani 1 1 d .
C16 C 0.4130(2) 0.1135(4) 0.23632(12) 0.0333(7) Uani 1 1 d .
C20 C 0.26987(17) 0.4782(3) 0.35615(10) 0.0210(5) Uani 1 1 d .
C2 C 0.07472(18) 0.3841(3) 0.35693(10) 0.0194(5) Uani 1 1 d .
C21 C 0.2611(2) 0.6231(4) 0.37082(11) 0.0276(6) Uani 1 1 d .
C17 C 0.3289(2) 0.1215(4) 0.25176(11) 0.0297(7) Uani 1 1 d .
C9 C -0.2315(2) 0.4886(4) 0.36700(10) 0.0256(6) Uani 1 1 d .
C29 C 0.0980(2) 0.3813(4) 0.47677(11) 0.0282(6) Uani 1 1 d .
C24 C 0.3379(2) 0.4143(4) 0.43350(12) 0.0373(8) Uani 1 1 d .
C11 C 0.17730(19) 0.2407(4) 0.24977(10) 0.0232(6) Uani 1 1 d .
C13 C 0.2897(2) 0.3196(4) 0.19746(10) 0.0258(6) Uani 1 1 d .
C15 C 0.4348(2) 0.2098(4) 0.20211(11) 0.0306(7) Uani 1 1 d .
C25 C 0.3092(2) 0.3740(4) 0.38760(11) 0.0279(6) Uani 1 1 d .
C30 C 0.1626(2) 0.3131(4) 0.50754(12) 0.0370(8) Uani 1 1 d .
C14 C 0.3736(2) 0.3120(4) 0.18210(11) 0.0302(7) Uani 1 1 d .
C3 C -0.08598(19) 0.4476(3) 0.33379(10) 0.0226(6) Uani 1 1 d .
C7 C -0.3553(2) 0.3253(4) 0.34837(11) 0.0302(7) Uani 1 1 d .
C8 C -0.3186(2) 0.4475(4) 0.37212(11) 0.0293(7) Uani 1 1 d .
C23 C 0.3284(2) 0.5586(4) 0.44749(11) 0.0379(8) Uani 1 1 d .
C22 C 0.2900(2) 0.6640(4) 0.41660(12) 0.0359(8) Uani 1 1 d .
C31 C 0.1651(2) 0.1607(4) 0.51061(11) 0.0360(8) Uani 1 1 d .
C32 C 0.1041(3) 0.0748(4) 0.48344(12) 0.0367(8) Uani 1 1 d .
C6 C -0.3073(2) 0.2468(4) 0.31807(12) 0.0325(7) Uani 1 1 d .
C34 C 0.2366(4) 0.0878(6) 0.54346(16) 0.0618(13) Uani 1 1 d .
C10 C -0.4489(2) 0.2770(5) 0.35459(15) 0.0458(9) Uani 1 1 d .
C18 C 0.5255(2) 0.2055(5) 0.18473(14) 0.0427(9) Uani 1 1 d .
C26 C 0.3595(4) 0.6042(6) 0.49663(15) 0.0627(13) Uani 1 1 d .
H1 H 0.201(2) 0.233(4) 0.3185(12) 0.029(9) Uiso 1 1 d .
H2 H -0.030(2) 0.264(4) 0.3569(11) 0.016(8) Uiso 1 1 d .
H27A H -0.032(2) 0.471(4) 0.4219(11) 0.023(8) Uiso 1 1 d .
H27B H -0.095(2) 0.328(3) 0.4187(10) 0.017(7) Uiso 1 1 d .
H1A H 0.053(2) 0.266(4) 0.2967(12) 0.028(9) Uiso 1 1 d .
H1B H 0.068(2) 0.421(4) 0.2861(12) 0.023(8) Uiso 1 1 d .
H19A H 0.297(2) 0.409(4) 0.2922(12) 0.030(9) Uiso 1 1 d .
H19B H 0.213(2) 0.518(4) 0.2884(13) 0.035(10) Uiso 1 1 d .
H5A H -0.192(2) 0.245(4) 0.2908(13) 0.034(10) Uiso 1 1 d .
H33A H -0.003(3) 0.084(4) 0.4355(13) 0.037(10) Uiso 1 1 d .
H16A H 0.455(3) 0.040(4) 0.2488(13) 0.040(10) Uiso 1 1 d .
H2A H 0.112(2) 0.318(4) 0.3771(11) 0.021(8) Uiso 1 1 d .
H2B H 0.087(2) 0.488(4) 0.3658(11) 0.021(8) Uiso 1 1 d .
H21A H 0.240(2) 0.692(4) 0.3479(12) 0.029(9) Uiso 1 1 d .
H17A H 0.314(2) 0.056(4) 0.2766(13) 0.032(9) Uiso 1 1 d .
H9A H -0.204(3) 0.569(4) 0.3834(13) 0.039(10) Uiso 1 1 d .
H29A H 0.095(2) 0.489(4) 0.4737(13) 0.035(10) Uiso 1 1 d .
H24A H 0.363(3) 0.343(5) 0.4544(14) 0.047(11) Uiso 1 1 d .
H11A H 0.149(2) 0.152(4) 0.2533(11) 0.023(8) Uiso 1 1 d .
H11B H 0.139(2) 0.308(4) 0.2283(12) 0.028(9) Uiso 1 1 d .
H13A H 0.249(2) 0.388(4) 0.1838(11) 0.023(8) Uiso 1 1 d .
H25A H 0.318(2) 0.276(4) 0.3783(12) 0.026(9) Uiso 1 1 d .
H30A H 0.204(3) 0.367(5) 0.5232(14) 0.042(11) Uiso 1 1 d .
H14A H 0.388(2) 0.372(4) 0.1576(12) 0.027(9) Uiso 1 1 d .
H3A H -0.068(2) 0.548(4) 0.3439(11) 0.024(8) Uiso 1 1 d .
H3B H -0.071(2) 0.430(4) 0.3024(12) 0.028(9) Uiso 1 1 d .
H8A H -0.353(2) 0.500(4) 0.3909(12) 0.030(9) Uiso 1 1 d .
H22A H 0.283(3) 0.764(5) 0.4264(15) 0.050(12) Uiso 1 1 d .
H32A H 0.104(3) -0.020(5) 0.4838(13) 0.038(11) Uiso 1 1 d .
H6A H -0.335(2) 0.167(4) 0.3021(12) 0.029(9) Uiso 1 1 d .

loop_
_atom_site_aniso_label
_atom_site_aniso_U_11
_atom_site_aniso_U_22
_atom_site_aniso_U_33
_atom_site_aniso_U_23
_atom_site_aniso_U_13
_atom_site_aniso_U_12
Zn1 0.02619(18) 0.01649(16) 0.02321(17) 0.00195(12) 0.00262(13) -0.00098(13)
Cl2 0.0285(4) 0.0221(3) 0.0456(4) 0.0090(3) -0.0010(3) -0.0056(3)
Cl3 0.0265(3) 0.0184(3) 0.0432(4) -0.0029(3) -0.0041(3) 0.0012(3)
Cl4 0.0357(4) 0.0292(4) 0.0213(3) -0.0020(3) -0.0005(3) 0.0080(3)
Cl5 0.0527(5) 0.0210(3) 0.0273(4) 0.0030(3) 0.0122(3) -0.0035(3)
F1 0.0318(12) 0.118(3) 0.0708(17) -0.0048(17) 0.0094(11) 0.0293(14)
F2 0.0397(12) 0.107(2) 0.0472(13) -0.0229(14) 0.0219(10) 0.0035(13)
F3 0.0454(15) 0.072(2) 0.168(3) -0.044(2) 0.0537(18) -0.0209(14)
F4 0.120(3) 0.121(3) 0.0334(13) -0.0166(16) -0.0262(15) 0.036(2)
F5 0.141(3) 0.102(3) 0.0349(14) -0.0239(15) 0.0061(16) 0.038(2)
F6 0.192(4) 0.166(4) 0.0520(18) -0.022(2) -0.028(2) -0.112(4)
F7 0.154(4) 0.134(4) 0.168(5) 0.088(4) -0.064(4) 0.020(3)
F8A 0.049(5) 0.34(3) 0.25(2) 0.181(19) 0.018(9) 0.079(12)
F8B 0.105(10) 0.140(10) 0.066(5) -0.027(7) -0.025(5) 0.096(8)
F9A 0.098(9) 0.083(7) 0.080(9) -0.027(7) -0.075(7) 0.032(7)
F9B 0.221(13) 0.159(11) 0.040(4) -0.032(5) -0.065(5) 0.122(10)
F10 0.0345(12) 0.154(3) 0.0558(15) -0.0182(18) 0.0197(11) -0.0247(16)
F11 0.0305(12) 0.115(3) 0.0705(17) -0.0032(17) -0.0092(11) -0.0109(14)
F12 0.0583(18) 0.0525(18) 0.269(6) 0.007(3) 0.071(3) -0.0141(15)
N1 0.0175(10) 0.0147(11) 0.0177(10) -0.0019(9) 0.0032(8) -0.0023(9)
N2 0.0177(11) 0.0165(11) 0.0191(11) 0.0006(9) 0.0035(8) -0.0016(9)
C4 0.0197(13) 0.0248(14) 0.0215(13) 0.0038(11) 0.0027(10) 0.0054(11)
C12 0.0207(13) 0.0262(14) 0.0188(13) -0.0062(11) 0.0029(10) 0.0032(11)
C27 0.0238(14) 0.0258(15) 0.0201(13) 0.0006(11) 0.0069(11) -0.0014(12)
C28 0.0236(13) 0.0266(15) 0.0159(12) 0.0002(11) 0.0061(10) -0.0012(11)
C1 0.0150(12) 0.0219(14) 0.0191(13) -0.0006(11) 0.0014(10) -0.0008(11)
C19 0.0221(13) 0.0235(14) 0.0220(14) -0.0035(11) 0.0053(11) -0.0058(11)
C5 0.0235(14) 0.0312(16) 0.0275(15) -0.0044(13) 0.0020(12) 0.0078(12)
C33 0.0408(18) 0.0271(16) 0.0210(14) 0.0013(12) 0.0031(13) -0.0020(14)
C16 0.0309(16) 0.0360(18) 0.0325(16) -0.0044(14) 0.0019(13) 0.0144(14)
C20 0.0137(12) 0.0267(14) 0.0230(13) -0.0044(11) 0.0035(10) -0.0034(11)
C2 0.0168(12) 0.0212(14) 0.0206(13) -0.0024(11) 0.0042(10) -0.0024(11)
C21 0.0232(14) 0.0295(16) 0.0296(15) -0.0065(13) 0.0011(12) 0.0011(12)
C17 0.0336(16) 0.0325(17) 0.0232(14) -0.0014(13) 0.0040(12) 0.0084(13)
C9 0.0246(14) 0.0294(16) 0.0226(14) -0.0008(12) 0.0018(11) 0.0051(12)
C29 0.0319(16) 0.0288(16) 0.0238(14) -0.0042(12) 0.0031(12) -0.0037(13)
C24 0.0351(18) 0.044(2) 0.0313(17) 0.0043(15) -0.0043(14) -0.0024(15)
C11 0.0225(13) 0.0269(15) 0.0201(13) -0.0084(12) 0.0018(11) 0.0004(12)
C13 0.0269(14) 0.0277(15) 0.0227(14) -0.0016(12) 0.0030(11) 0.0061(12)
C15 0.0228(14) 0.0395(18) 0.0300(15) -0.0130(14) 0.0056(12) 0.0030(13)
C25 0.0256(14) 0.0283(16) 0.0292(15) -0.0023(13) 0.0004(12) -0.0002(12)
C30 0.0361(18) 0.047(2) 0.0271(16) -0.0068(15) -0.0027(14) -0.0016(16)
C14 0.0315(16) 0.0339(17) 0.0270(15) -0.0032(13) 0.0110(12) -0.0004(13)
C3 0.0210(13) 0.0232(15) 0.0238(14) 0.0064(11) 0.0043(11) 0.0035(11)
C7 0.0209(14) 0.0358(17) 0.0339(16) 0.0029(14) 0.0027(12) 0.0023(13)
C8 0.0242(14) 0.0380(18) 0.0263(15) -0.0027(13) 0.0059(12) 0.0081(13)
C23 0.0380(18) 0.051(2) 0.0240(16) -0.0114(15) 0.0007(13) -0.0057(16)
C22 0.0329(17) 0.0358(19) 0.0387(18) -0.0176(15) 0.0026(14) 0.0009(14)
C31 0.0399(18) 0.047(2) 0.0208(14) 0.0008(14) 0.0003(13) 0.0130(16)
C32 0.055(2) 0.0292(18) 0.0255(16) 0.0043(13) 0.0028(14) 0.0099(16)
C6 0.0264(15) 0.0306(17) 0.0389(18) -0.0036(14) -0.0026(13) 0.0020(13)
C34 0.076(3) 0.063(3) 0.042(2) 0.003(2) -0.013(2) 0.028(3)
C10 0.0258(17) 0.051(2) 0.062(2) -0.0056(19) 0.0092(16) -0.0031(16)
C18 0.0273(17) 0.052(2) 0.050(2) -0.0149(18) 0.0119(15) 0.0034(16)
C26 0.081(3) 0.072(3) 0.032(2) -0.013(2) -0.006(2) -0.006(3)

loop_
_atom_type_symbol
_atom_type_description
_atom_type_scat_dispersion_real
_atom_type_scat_dispersion_imag
_atom_type_scat_source
C C 0.0033 0.0016 'International Tables Vol C Tables 4.2.6.8 and 6.1.1.4'
H H 0.0000 0.0000 'International Tables Vol C Tables 4.2.6.8 and 6.1.1.4'
N N 0.0061 0.0033 'International Tables Vol C Tables 4.2.6.8 and 6.1.1.4'
F F 0.0171 0.0103 'International Tables Vol C Tables 4.2.6.8 and 6.1.1.4'
Cl Cl 0.1484 0.1585 'International Tables Vol C Tables 4.2.6.8 and 6.1.1.4'
Zn Zn 0.2839 1.4301 'International Tables Vol C Tables 4.2.6.8 and 6.1.1.4'

loop_
_geom_angle_atom_site_label_1
_geom_angle_atom_site_label_2
_geom_angle_atom_site_label_3
_geom_angle
Cl5 Zn1 Cl4 112.20(3)
Cl5 Zn1 Cl2 113.17(3)
Cl4 Zn1 Cl2 107.92(3)
Cl5 Zn1 Cl3 108.07(3)
Cl4 Zn1 Cl3 105.54(3)
Cl2 Zn1 Cl3 109.66(3)
C34 F7 F8B 45.7(5)
C34 F8B F7 47.5(6)
F9B F9A C34 67.1(11)
F9A F9B C34 69.0(9)
C1 N1 C19 113.3(2)
C1 N1 C11 106.8(2)
C19 N1 C11 112.7(2)
C2 N2 C27 111.9(2)
C2 N2 C3 111.0(2)
C27 N2 C3 110.7(2)
C5 C4 C9 119.7(3)
C5 C4 C3 120.0(3)
C9 C4 C3 120.4(3)
C17 C12 C13 119.8(3)
C17 C12 C11 121.4(3)
C13 C12 C11 118.8(3)
C28 C27 N2 113.0(2)
C33 C28 C29 119.6(3)
C33 C28 C27 120.9(3)
C29 C28 C27 119.4(3)
N1 C1 C2 113.3(2)
C20 C19 N1 113.8(2)
C6 C5 C4 120.3(3)
C32 C33 C28 120.5(3)
C15 C16 C17 119.5(3)
C21 C20 C25 119.5(3)
C21 C20 C19 119.6(3)
C25 C20 C19 120.7(3)
N2 C2 C1 108.4(2)
C22 C21 C20 120.6(3)
C12 C17 C16 120.0(3)
C8 C9 C4 120.1(3)
C30 C29 C28 119.7(3)
C23 C24 C25 119.6(3)
C12 C11 N1 113.6(2)
C14 C13 C12 120.2(3)
C16 C15 C14 121.2(3)
C16 C15 C18 121.1(3)
C14 C15 C18 117.8(3)
C24 C25 C20 120.1(3)
C31 C30 C29 119.9(3)
C15 C14 C13 119.3(3)
C4 C3 N2 112.1(2)
C8 C7 C6 120.8(3)
C8 C7 C10 120.1(3)
C6 C7 C10 119.1(3)
C7 C8 C9 119.6(3)
C24 C23 C22 121.1(3)
C24 C23 C26 120.3(4)
C22 C23 C26 118.5(4)
C23 C22 C21 119.1(3)
C32 C31 C30 121.1(3)
C32 C31 C34 119.5(4)
C30 C31 C34 119.4(4)
C31 C32 C33 119.2(3)
C5 C6 C7 119.4(3)
F8B C34 F9A 100.0(10)
F8B C34 F9B 130.1(8)
F9A C34 F9B 43.9(7)
F8B C34 F7 86.8(8)
F9A C34 F7 124.1(8)
F9B C34 F7 90.5(7)
F8B C34 F8A 34.6(14)
F9A C34 F8A 69.4(12)
F9B C34 F8A 109.7(13)
F7 C34 F8A 117.0(11)
F8B C34 C31 114.3(6)
F9A C34 C31 113.5(7)
F9B C34 C31 112.4(6)
F7 C34 C31 113.4(5)
F8A C34 C31 112.0(8)
F10 C10 F12 109.6(4)
F10 C10 F11 104.9(3)
F12 C10 F11 103.4(4)
F10 C10 C7 113.5(3)
F12 C10 C7 113.1(3)
F11 C10 C7 111.6(3)
F2 C18 F3 106.5(4)
F2 C18 F1 106.4(3)
F3 C18 F1 105.9(3)
F2 C18 C15 112.3(3)
F3 C18 C15 112.6(3)
F1 C18 C15 112.7(3)
F6 C26 F4 106.9(4)
F6 C26 F5 106.2(5)
F4 C26 F5 105.0(4)
F6 C26 C23 113.0(4)
F4 C26 C23 113.2(4)
F5 C26 C23 112.0(4)

loop_
_geom_bond_atom_site_label_1
_geom_bond_atom_site_label_2
_geom_bond_distance
Zn1 Cl5 2.2376(8)
Zn1 Cl4 2.2692(8)
Zn1 Cl2 2.2884(8)
Zn1 Cl3 2.2921(8)
F1 C18 1.336(5)
F2 C18 1.317(4)
F3 C18 1.326(5)
F4 C26 1.327(6)
F5 C26 1.328(6)
F6 C26 1.314(6)
F7 C34 1.311(7)
F7 F8B 1.776(16)
F8A C34 1.262(16)
F8B C34 1.272(11)
F9A F9B 0.976(17)
F9A C34 1.314(12)
F9B C34 1.296(9)
F10 C10 1.300(5)
F11 C10 1.347(5)
F12 C10 1.308(5)
N1 C1 1.503(3)
N1 C19 1.513(3)
N1 C11 1.530(3)
N2 C2 1.512(3)
N2 C27 1.523(3)
N2 C3 1.524(3)
C4 C5 1.387(4)
C4 C9 1.392(4)
C4 C3 1.503(4)
C12 C17 1.388(4)
C12 C13 1.392(4)
C12 C11 1.499(4)
C27 C28 1.503(4)
C28 C33 1.391(4)
C28 C29 1.393(4)
C1 C2 1.524(4)
C19 C20 1.503(4)
C5 C6 1.382(4)
C33 C32 1.386(5)
C16 C15 1.379(5)
C16 C17 1.389(5)
C20 C21 1.389(4)
C20 C25 1.391(4)
C21 C22 1.387(4)
C9 C8 1.385(4)
C29 C30 1.383(5)
C24 C23 1.379(5)
C24 C25 1.388(5)
C13 C14 1.384(4)
C15 C14 1.384(5)
C15 C18 1.506(4)
C30 C31 1.383(5)
C7 C8 1.382(5)
C7 C6 1.387(5)
C7 C10 1.505(4)
C23 C22 1.384(5)
C23 C26 1.494(5)
C31 C32 1.376(5)
C31 C34 1.501(5)
